data_2210531
loop_
_publ_author_name
'Yong, Chen'
'Xi-Juan, Zhao'
'Wen-Fu, Fu'

_publ_section_title
;
 Bis[bis(dicyclohexylphosphino)methane-\k^2^<i>P</i>,<i>P</i>']platinum(II)
 bis(perchlorate) 1,2-dichloroethane tetrasolvate
;
_journal_coeditor_code BX2024
_journal_issue 10
_journal_name_full 'Acta Crystallographica Section E'
_journal_page_first m2773
_journal_page_last m2774
_journal_paper_doi 10.1107/S1600536806039535
_journal_volume 62
_journal_year 2006
_chemical_formula_iupac '[Pt (C25 H46 P2)2] (Cl O4)2, 4C2 H4 Cl2'
_chemical_formula_moiety 'C50 H92 P4 Pt 2+ , 2(Cl O4 -) , 4(C2 H4 Cl2)'
_chemical_formula_sum 'C58 H108 Cl10 O8 P4 Pt'
_chemical_formula_weight 1606.91
_chemical_name_systematic
;
Bis[bis(dicyclohexylphosphino)methane-\k^2^<i>P</i>,<i>P</i>']platinum(II)
bis(perchlorate) 1,2-dichloroethane tetrasolvate
;
_space_group_IT_number 2
_symmetry_cell_setting triclinic
_symmetry_space_group_name_Hall '-P 1'
_symmetry_space_group_name_H-M 'P -1'
_atom_sites_solution_hydrogens geom
_atom_sites_solution_primary direct
_atom_sites_solution_secondary difmap
_audit_creation_method SHELXL97
_cell_angle_alpha 109.137(2)
_cell_angle_beta 112.534(2)
_cell_angle_gamma 103.398(2)
_cell_formula_units_Z 1
_cell_length_a 11.9213(15)
_cell_length_b 13.7673(16)
_cell_length_c 13.9489(16)
_cell_measurement_reflns_used 6509
_cell_measurement_temperature 294(2)
_cell_measurement_theta_max 26.38
_cell_measurement_theta_min 2.57
_cell_volume 1822.5(4)
_computing_cell_refinement 'SAINT (Bruker, 2000)'
_computing_data_collection 'SMART (Bruker, 2000)'
_computing_data_reduction SAINT
_computing_molecular_graphics SHELXTL
_computing_publication_material SHELXTL
_computing_structure_refinement SHELXTL
_computing_structure_solution 'SHELXTL (Bruker, 2000)'
_diffrn_ambient_temperature 294(2)
_diffrn_measured_fraction_theta_full 0.994
_diffrn_measured_fraction_theta_max 0.994
_diffrn_measurement_device_type 'Bruker SMART CCD area-detector'
_diffrn_measurement_method '\f and \w'
_diffrn_radiation_monochromator graphite
_diffrn_radiation_source 'fine-focus sealed tube'
_diffrn_radiation_type MoK\a
_diffrn_radiation_wavelength 0.71073
_diffrn_reflns_av_R_equivalents 0.0201
_diffrn_reflns_av_sigmaI/netI 0.0383
_diffrn_reflns_limit_h_max 14
_diffrn_reflns_limit_h_min -10
_diffrn_reflns_limit_k_max 8
_diffrn_reflns_limit_k_min -16
_diffrn_reflns_limit_l_max 16
_diffrn_reflns_limit_l_min -16
_diffrn_reflns_number 9358
_diffrn_reflns_theta_full 25.01
_diffrn_reflns_theta_max 25.01
_diffrn_reflns_theta_min 1.72
_exptl_absorpt_coefficient_mu 2.426
_exptl_absorpt_correction_T_max 0.623452
_exptl_absorpt_correction_T_min 0.601648
_exptl_absorpt_correction_type multi-scan
_exptl_absorpt_process_details '(SADABS; Bruker, 2000)'
_exptl_crystal_colour 'pale yellow'
_exptl_crystal_density_diffrn 1.464
_exptl_crystal_density_method 'not measured'
_exptl_crystal_description block
_exptl_crystal_F_000 828
_exptl_crystal_size_max 0.22
_exptl_crystal_size_mid 0.20
_exptl_crystal_size_min 0.20
_refine_diff_density_max 1.250
_refine_diff_density_min -1.100
_refine_ls_extinction_method none
_refine_ls_goodness_of_fit_ref 1.025
_refine_ls_hydrogen_treatment constr
_refine_ls_matrix_type full
_refine_ls_number_parameters 432
_refine_ls_number_reflns 6377
_refine_ls_number_restraints 104
_refine_ls_restrained_S_all 1.040
_refine_ls_R_factor_all 0.0337
_refine_ls_R_factor_gt 0.0325
_refine_ls_shift/su_max 0.003
_refine_ls_shift/su_mean 0.000
_refine_ls_structure_factor_coef Fsqd
_refine_ls_weighting_details 'calc w = 1/[\s^2^(Fo^2^)+(0.0452P)^2^+2.2251P] where P=(Fo^2^+2Fc^2^)/3'
_refine_ls_weighting_scheme calc
_refine_ls_wR_factor_gt 0.0806
_refine_ls_wR_factor_ref 0.0818
_reflns_number_gt 6254
_reflns_number_total 6377
_reflns_threshold_expression I>2\s(I)
_cod_data_source_file bx2024.cif
_cod_data_source_block I
_cod_depositor_comments
;
The following automatic conversions were performed:
'_symmetry_cell_setting' value 'Triclinic' changed to 'triclinic'
according to '/home/saulius/struct/CIF-dictionaries/cif_core.dic'
dictionary named 'cif_core.dic' version 2.4.1 from 2010-06-29.

Automatic conversion script
Id: cif_fix_enum 1527 2010-12-29 10:47:43Z saulius 

The following automatic conversions were performed:

'_symmetry_cell_setting' value 'Triclinic' changed to 'triclinic'
according to /home/saulius/struct/CIF-dictionaries/cif_core.dic
dictionary named 'cif_core.dic' version 2.4.1 from 2010-06-29.

Automatic conversion script
Id: cif_fix_values 1715 2011-07-08 13:25:40Z adriana 
;
_cod_database_code 2210531
_cod_database_fobs_code 2210531

loop_
_symmetry_equiv_pos_as_xyz
'x, y, z'
'-x, -y, -z'

loop_
_atom_site_type_symbol
_atom_site_label
_atom_site_fract_x
_atom_site_fract_y
_atom_site_fract_z
_atom_site_U_iso_or_equiv
_atom_site_adp_type
_atom_site_calc_flag
_atom_site_refinement_flags
_atom_site_occupancy
_atom_site_disorder_assembly
_atom_site_disorder_group
Pt Pt1 1.0000 0.0000 0.5000 0.02442(8) Uani d S 1 . .
P P1 0.88579(9) 0.07708(8) 0.58583(8) 0.0260(2) Uani d . 1 . .
P P2 0.79417(9) -0.03316(8) 0.34918(8) 0.0272(2) Uani d . 1 . .
C C1 0.8490(4) 0.0322(3) 0.6846(3) 0.0313(8) Uani d . 1 . .
H H1 0.9307 0.0725 0.7611 0.038 Uiso calc R 1 . .
C C2 0.8123(5) -0.0940(4) 0.6449(4) 0.0418(10) Uani d . 1 . .
H H2A 0.7322 -0.1371 0.5686 0.050 Uiso calc R 1 . .
H H2B 0.8836 -0.1123 0.6379 0.050 Uiso calc R 1 . .
C C3 0.7892(6) -0.1259(4) 0.7328(5) 0.0544(12) Uani d . 1 . .
H H3A 0.7618 -0.2065 0.7044 0.065 Uiso calc R 1 . .
H H3B 0.8720 -0.0883 0.8069 0.065 Uiso calc R 1 . .
C C4 0.6837(5) -0.0934(4) 0.7521(5) 0.0562(13) Uani d . 1 . .
H H4A 0.5985 -0.1373 0.6801 0.067 Uiso calc R 1 . .
H H4B 0.6757 -0.1106 0.8119 0.067 Uiso calc R 1 . .
C C5 0.7182(5) 0.0308(4) 0.7896(5) 0.0542(12) Uani d . 1 . .
H H5A 0.7978 0.0746 0.8662 0.065 Uiso calc R 1 . .
H H5B 0.6462 0.0481 0.7960 0.065 Uiso calc R 1 . .
C C6 0.7415(5) 0.0645(4) 0.7025(4) 0.0424(10) Uani d . 1 . .
H H6A 0.7687 0.1452 0.7316 0.051 Uiso calc R 1 . .
H H6B 0.6592 0.0270 0.6281 0.051 Uiso calc R 1 . .
C C7 0.9352(4) 0.2300(3) 0.6504(3) 0.0299(8) Uani d . 1 . .
H H7 0.8601 0.2430 0.6564 0.036 Uiso calc R 1 . .
C C8 1.0543(4) 0.2927(3) 0.7745(4) 0.0398(9) Uani d . 1 . .
H H8A 1.1307 0.2805 0.7731 0.048 Uiso calc R 1 . .
H H8B 1.0342 0.2634 0.8232 0.048 Uiso calc R 1 . .
C C9 1.0876(5) 0.4190(4) 0.8267(4) 0.0525(12) Uani d . 1 . .
H H9A 1.0152 0.4314 0.8369 0.063 Uiso calc R 1 . .
H H9B 1.1671 0.4577 0.9034 0.063 Uiso calc R 1 . .
C C10 1.1101(5) 0.4685(4) 0.7505(5) 0.0546(12) Uani d . 1 . .
H H10A 1.1892 0.4646 0.7480 0.065 Uiso calc R 1 . .
H H10B 1.1247 0.5472 0.7842 0.065 Uiso calc R 1 . .
C C11 0.9918(5) 0.4057(4) 0.6271(4) 0.0464(11) Uani d . 1 . .
H H11A 1.0112 0.4363 0.5790 0.056 Uiso calc R 1 . .
H H11B 0.9150 0.4167 0.6289 0.056 Uiso calc R 1 . .
C C12 0.9590(4) 0.2795(3) 0.5726(4) 0.0386(9) Uani d . 1 . .
H H12A 1.0321 0.2677 0.5633 0.046 Uiso calc R 1 . .
H H12B 0.8800 0.2411 0.4956 0.046 Uiso calc R 1 . .
C C13 0.7286(4) 0.0160(3) 0.4472(3) 0.0293(8) Uani d . 1 . .
H H13A 0.6956 0.0720 0.4368 0.035 Uiso calc R 1 . .
H H13B 0.6602 -0.0456 0.4390 0.035 Uiso calc R 1 . .
C C14 0.8012(4) 0.0560(3) 0.2753(3) 0.0335(8) Uani d . 1 . .
H H14 0.8846 0.1235 0.3305 0.040 Uiso calc R 1 . .
C C15 0.6897(5) 0.0984(4) 0.2447(4) 0.0454(10) Uani d . 1 . .
H H15A 0.6043 0.0346 0.1902 0.054 Uiso calc R 1 . .
H H15B 0.6880 0.1393 0.3152 0.054 Uiso calc R 1 . .
C C16 0.7128(6) 0.1755(5) 0.1900(5) 0.0652(15) Uani d . 1 . .
H H16A 0.6387 0.1972 0.1666 0.078 Uiso calc R 1 . .
H H16B 0.7929 0.2435 0.2483 0.078 Uiso calc R 1 . .
C C17 0.7267(7) 0.1190(6) 0.0840(5) 0.0727(17) Uani d . 1 . .
H H17A 0.6430 0.0560 0.0220 0.087 Uiso calc R 1 . .
H H17B 0.7468 0.1723 0.0553 0.087 Uiso calc R 1 . .
C C18 0.8359(6) 0.0772(5) 0.1145(5) 0.0605(14) Uani d . 1 . .
H H18A 0.9209 0.1411 0.1704 0.073 Uiso calc R 1 . .
H H18B 0.8391 0.0380 0.0444 0.073 Uiso calc R 1 . .
C C19 0.8127(5) -0.0021(4) 0.1666(4) 0.0435(10) Uani d . 1 . .
H H19A 0.8861 -0.0249 0.1884 0.052 Uiso calc R 1 . .
H H19B 0.7316 -0.0693 0.1084 0.052 Uiso calc R 1 . .
C C20 0.6788(4) -0.1790(3) 0.2369(3) 0.0337(9) Uani d . 1 . .
H H20 0.7151 -0.2030 0.1855 0.040 Uiso calc R 1 . .
C C21 0.6729(4) -0.2585(3) 0.2924(4) 0.0399(9) Uani d . 1 . .
H H21A 0.7622 -0.2505 0.3399 0.048 Uiso calc R 1 . .
H H21B 0.6355 -0.2386 0.3429 0.048 Uiso calc R 1 . .
C C22 0.5874(5) -0.3804(4) 0.1970(5) 0.0530(12) Uani d . 1 . .
H H22A 0.6298 -0.4019 0.1514 0.064 Uiso calc R 1 . .
H H22B 0.5817 -0.4292 0.2333 0.064 Uiso calc R 1 . .
C C23 0.4481(5) -0.3971(4) 0.1160(5) 0.0621(14) Uani d . 1 . .
H H23A 0.3995 -0.4741 0.0535 0.074 Uiso calc R 1 . .
H H23B 0.4014 -0.3849 0.1594 0.074 Uiso calc R 1 . .
C C24 0.4523(5) -0.3167(4) 0.0637(5) 0.0653(15) Uani d . 1 . .
H H24A 0.3624 -0.3256 0.0170 0.078 Uiso calc R 1 . .
H H24B 0.4889 -0.3355 0.0123 0.078 Uiso calc R 1 . .
C C25 0.5371(4) -0.1934(4) 0.1587(4) 0.0505(12) Uani d . 1 . .
H H25A 0.4966 -0.1721 0.2062 0.061 Uiso calc R 1 . .
H H25B 0.5410 -0.1446 0.1222 0.061 Uiso calc R 1 . .
Cl Cl1 0.60680(11) 0.28215(11) 0.59639(12) 0.0555(3) Uani d . 1 . .
O O1 0.6474(4) 0.2532(4) 0.5110(4) 0.0807(12) Uani d . 1 . .
O O2 0.7214(4) 0.3443(4) 0.7094(4) 0.1045(18) Uani d . 1 . .
O O3 0.5308(5) 0.1819(4) 0.5900(5) 0.1012(16) Uani d . 1 . .
O O4 0.5238(6) 0.3389(5) 0.5734(6) 0.119(2) Uani d . 1 . .
Cl Cl2 0.8751(6) 0.6324(5) 0.5976(4) 0.0879(15) Uani d PD 0.651(12) A 1
Cl Cl3 0.5192(4) 0.3699(5) 0.2892(6) 0.148(3) Uani d PD 0.651(12) A 1
C C26 0.7008(11) 0.5505(14) 0.4883(14) 0.151(6) Uani d PDU 0.651(12) A 1
H H26A 0.6491 0.5360 0.5254 0.182 Uiso calc PR 0.651(12) A 1
H H26B 0.6682 0.5915 0.4473 0.182 Uiso calc PR 0.651(12) A 1
C C27 0.6876(10) 0.4420(13) 0.4044(12) 0.128(5) Uani d PDU 0.651(12) A 1
H H27A 0.7106 0.3970 0.4435 0.153 Uiso calc PR 0.651(12) A 1
H H27B 0.7466 0.4563 0.3736 0.153 Uiso calc PR 0.651(12) A 1
Cl Cl2' 0.838(2) 0.6253(14) 0.551(2) 0.202(9) Uani d P 0.349(12) A 2
Cl Cl3' 0.599(3) 0.3812(11) 0.2986(16) 0.238(11) Uani d P 0.349(12) A 2
C C26' 0.737(3) 0.536(4) 0.546(3) 0.196(11) Uani d PDU 0.349(12) A 2
H H26C 0.7170 0.5691 0.6070 0.236 Uiso calc PR 0.349(12) A 2
H H26D 0.7730 0.4831 0.5612 0.236 Uiso calc PR 0.349(12) A 2
C C27' 0.608(2) 0.472(2) 0.430(2) 0.099(6) Uani d PDU 0.349(12) A 2
H H27C 0.5772 0.5271 0.4147 0.118 Uiso calc PR 0.349(12) A 2
H H27D 0.5443 0.4263 0.4415 0.118 Uiso calc PR 0.349(12) A 2
Cl Cl4 1.0607(2) 0.6712(2) 0.9977(2) 0.1344(10) Uani d D 1 . .
Cl Cl5 0.8417(5) 0.7783(4) 0.9664(3) 0.0907(16) Uani d PDU 0.523(9) B 3
C C28 0.9252(11) 0.6394(15) 0.8645(9) 0.096(4) Uani d PDU 0.523(9) B 3
H H28A 0.9467 0.6978 0.8420 0.115 Uiso calc PR 0.523(9) B 3
H H28B 0.9068 0.5684 0.8033 0.115 Uiso calc PR 0.523(9) B 3
C C29 0.8035(14) 0.6313(9) 0.8782(15) 0.095(5) Uani d PDU 0.523(9) B 3
H H29A 0.7927 0.5871 0.9183 0.113 Uiso calc PR 0.523(9) B 3
H H29B 0.7234 0.5981 0.8028 0.113 Uiso calc PR 0.523(9) B 3
Cl Cl5' 0.7717(6) 0.7307(5) 0.9575(4) 0.0987(18) Uani d PU 0.477(9) B 4
C C28' 0.8924(15) 0.5940(13) 0.8895(14) 0.083(4) Uani d PDU 0.477(9) B 4
H H28C 0.8894 0.5400 0.8221 0.100 Uiso calc PR 0.477(9) B 4
H H28D 0.8508 0.5507 0.9186 0.100 Uiso calc PR 0.477(9) B 4
C C29' 0.804(2) 0.6488(19) 0.8447(19) 0.125(8) Uani d PDU 0.477(9) B 4
H H29C 0.7204 0.5914 0.7764 0.151 Uiso calc PR 0.477(9) B 4
H H29D 0.8461 0.6984 0.8210 0.151 Uiso calc PR 0.477(9) B 4

loop_
_atom_site_aniso_label
_atom_site_aniso_U_11
_atom_site_aniso_U_22
_atom_site_aniso_U_33
_atom_site_aniso_U_12
_atom_site_aniso_U_13
_atom_site_aniso_U_23
Pt1 0.02457(11) 0.02354(12) 0.02328(11) 0.00966(8) 0.01119(8) 0.00986(8)
P1 0.0264(5) 0.0249(5) 0.0255(5) 0.0103(4) 0.0130(4) 0.0105(4)
P2 0.0255(5) 0.0294(5) 0.0239(5) 0.0117(4) 0.0104(4) 0.0113(4)
C1 0.034(2) 0.032(2) 0.032(2) 0.0140(17) 0.0191(17) 0.0157(17)
C2 0.051(3) 0.036(2) 0.049(3) 0.021(2) 0.031(2) 0.023(2)
C3 0.069(3) 0.047(3) 0.067(3) 0.027(3) 0.041(3) 0.039(3)
C4 0.060(3) 0.063(3) 0.057(3) 0.018(3) 0.036(3) 0.035(3)
C5 0.066(3) 0.064(3) 0.058(3) 0.031(3) 0.047(3) 0.033(3)
C6 0.050(3) 0.048(3) 0.048(3) 0.026(2) 0.034(2) 0.026(2)
C7 0.0308(19) 0.0251(19) 0.034(2) 0.0131(16) 0.0174(17) 0.0113(16)
C8 0.040(2) 0.033(2) 0.035(2) 0.0119(18) 0.0128(19) 0.0117(18)
C9 0.052(3) 0.033(2) 0.046(3) 0.008(2) 0.016(2) 0.005(2)
C10 0.051(3) 0.033(2) 0.067(3) 0.011(2) 0.025(3) 0.019(2)
C11 0.051(3) 0.037(2) 0.059(3) 0.021(2) 0.029(2) 0.027(2)
C12 0.042(2) 0.035(2) 0.041(2) 0.0158(19) 0.023(2) 0.0179(19)
C13 0.0277(19) 0.0290(19) 0.0292(19) 0.0106(16) 0.0139(16) 0.0122(16)
C14 0.036(2) 0.037(2) 0.031(2) 0.0170(18) 0.0158(17) 0.0186(18)
C15 0.050(3) 0.051(3) 0.048(3) 0.030(2) 0.026(2) 0.030(2)
C16 0.082(4) 0.070(4) 0.075(4) 0.052(3) 0.041(3) 0.052(3)
C17 0.089(4) 0.099(5) 0.069(4) 0.054(4) 0.044(3) 0.065(4)
C18 0.072(4) 0.082(4) 0.057(3) 0.039(3) 0.042(3) 0.047(3)
C19 0.050(3) 0.055(3) 0.036(2) 0.028(2) 0.024(2) 0.024(2)
C20 0.031(2) 0.031(2) 0.0284(19) 0.0122(16) 0.0103(16) 0.0082(16)
C21 0.037(2) 0.035(2) 0.038(2) 0.0109(18) 0.0155(19) 0.0144(19)
C22 0.050(3) 0.034(2) 0.056(3) 0.009(2) 0.021(2) 0.014(2)
C23 0.043(3) 0.042(3) 0.060(3) 0.001(2) 0.014(2) 0.007(2)
C24 0.039(3) 0.055(3) 0.050(3) 0.006(2) -0.003(2) 0.008(3)
C25 0.032(2) 0.045(3) 0.047(3) 0.013(2) 0.004(2) 0.014(2)
Cl1 0.0404(6) 0.0521(7) 0.0759(8) 0.0223(5) 0.0311(6) 0.0269(6)
O1 0.069(3) 0.108(3) 0.082(3) 0.048(3) 0.047(2) 0.042(3)
O2 0.059(3) 0.105(4) 0.083(3) 0.017(3) 0.028(2) -0.006(3)
O3 0.076(3) 0.082(3) 0.155(5) 0.022(3) 0.063(3) 0.067(3)
O4 0.136(5) 0.136(5) 0.191(6) 0.113(4) 0.113(5) 0.114(5)
Cl2 0.109(3) 0.075(2) 0.076(2) 0.047(2) 0.042(2) 0.0303(17)
Cl3 0.088(3) 0.111(3) 0.193(6) 0.018(2) 0.019(3) 0.091(4)
C26 0.151(6) 0.151(6) 0.151(6) 0.063(3) 0.075(3) 0.070(3)
C27 0.128(5) 0.128(5) 0.128(5) 0.053(2) 0.064(3) 0.060(3)
Cl2' 0.30(2) 0.135(10) 0.35(2) 0.110(13) 0.29(2) 0.142(14)
Cl3' 0.48(3) 0.104(9) 0.255(18) 0.134(14) 0.29(2) 0.075(10)
C26' 0.196(11) 0.196(11) 0.196(11) 0.081(5) 0.098(6) 0.091(5)
C27' 0.099(6) 0.099(6) 0.099(6) 0.040(3) 0.050(3) 0.046(3)
Cl4 0.1075(16) 0.1012(16) 0.1239(18) 0.0085(12) 0.0673(15) -0.0116(13)
Cl5 0.0954(18) 0.0886(18) 0.0874(17) 0.0457(12) 0.0412(11) 0.0396(10)
C28 0.096(4) 0.096(5) 0.095(4) 0.039(2) 0.048(2) 0.045(2)
C29 0.095(5) 0.094(5) 0.094(5) 0.039(2) 0.047(3) 0.044(2)
Cl5' 0.100(2) 0.100(2) 0.096(2) 0.0467(13) 0.0492(12) 0.0407(11)
C28' 0.083(4) 0.083(4) 0.083(4) 0.034(2) 0.042(2) 0.038(2)
C29' 0.126(8) 0.126(8) 0.125(8) 0.052(3) 0.063(4) 0.058(4)

loop_
_atom_type_symbol
_atom_type_description
_atom_type_scat_dispersion_real
_atom_type_scat_dispersion_imag
_atom_type_scat_source
C C 0.0033 0.0016 'International Tables Vol C Tables 4.2.6.8 and 6.1.1.4'
H H 0.0000 0.0000 'International Tables Vol C Tables 4.2.6.8 and 6.1.1.4'
O O 0.0106 0.0060 'International Tables Vol C Tables 4.2.6.8 and 6.1.1.4'
Cl Cl 0.1484 0.1585 'International Tables Vol C Tables 4.2.6.8 and 6.1.1.4'
P P 0.1023 0.0942 'International Tables Vol C Tables 4.2.6.8 and 6.1.1.4'
Pt Pt -1.7033 8.3905 'International Tables Vol C Tables 4.2.6.8 and 6.1.1.4'

loop_
_geom_angle_atom_site_label_1
_geom_angle_atom_site_label_2
_geom_angle_atom_site_label_3
_geom_angle_site_symmetry_1
_geom_angle_site_symmetry_3
_geom_angle
_geom_angle_publ_flag
P1 Pt1 P1 2_756 . 180.00(2) no
P1 Pt1 P2 2_756 . 108.32(3) no
P1 Pt1 P2 . . 71.68(3) no
P1 Pt1 P2 2_756 2_756 71.69(3) no
P1 Pt1 P2 . 2_756 108.32(3) no
P2 Pt1 P2 . 2_756 180.0 no
C1 P1 C7 . . 106.37(18) ?
C1 P1 C13 . . 107.64(18) ?
C7 P1 C13 . . 105.85(18) ?
C1 P1 Pt1 . . 120.52(13) ?
C7 P1 Pt1 . . 119.07(13) ?
C13 P1 Pt1 . . 95.22(12) ?
C20 P2 C13 . . 108.46(18) ?
C20 P2 C14 . . 108.45(18) ?
C13 P2 C14 . . 108.99(18) ?
C20 P2 Pt1 . . 118.98(13) ?
C13 P2 Pt1 . . 94.77(12) ?
C14 P2 Pt1 . . 115.82(13) ?
C6 C1 C2 . . 110.7(3) ?
C6 C1 P1 . . 112.2(3) ?
C2 C1 P1 . . 112.5(3) ?
C6 C1 H1 . . 107.0 ?
C2 C1 H1 . . 107.0 ?
P1 C1 H1 . . 107.0 ?
C3 C2 C1 . . 110.4(4) ?
C3 C2 H2A . . 109.6 ?
C1 C2 H2A . . 109.6 ?
C3 C2 H2B . . 109.6 ?
C1 C2 H2B . . 109.6 ?
H2A C2 H2B . . 108.1 ?
C4 C3 C2 . . 111.8(4) ?
C4 C3 H3A . . 109.3 ?
C2 C3 H3A . . 109.3 ?
C4 C3 H3B . . 109.3 ?
C2 C3 H3B . . 109.3 ?
H3A C3 H3B . . 107.9 ?
C5 C4 C3 . . 111.1(4) ?
C5 C4 H4A . . 109.4 ?
C3 C4 H4A . . 109.4 ?
C5 C4 H4B . . 109.4 ?
C3 C4 H4B . . 109.4 ?
H4A C4 H4B . . 108.0 ?
C4 C5 C6 . . 111.7(4) ?
C4 C5 H5A . . 109.3 ?
C6 C5 H5A . . 109.3 ?
C4 C5 H5B . . 109.3 ?
C6 C5 H5B . . 109.3 ?
H5A C5 H5B . . 107.9 ?
C5 C6 C1 . . 110.8(4) ?
C5 C6 H6A . . 109.5 ?
C1 C6 H6A . . 109.5 ?
C5 C6 H6B . . 109.5 ?
C1 C6 H6B . . 109.5 ?
H6A C6 H6B . . 108.1 ?
C8 C7 C12 . . 111.2(3) ?
C8 C7 P1 . . 112.5(3) ?
C12 C7 P1 . . 112.7(3) ?
C8 C7 H7 . . 106.6 ?
C12 C7 H7 . . 106.6 ?
P1 C7 H7 . . 106.6 ?
C7 C8 C9 . . 110.6(4) ?
C7 C8 H8A . . 109.5 ?
C9 C8 H8A . . 109.5 ?
C7 C8 H8B . . 109.5 ?
C9 C8 H8B . . 109.5 ?
H8A C8 H8B . . 108.1 ?
C10 C9 C8 . . 112.3(4) ?
C10 C9 H9A . . 109.1 ?
C8 C9 H9A . . 109.1 ?
C10 C9 H9B . . 109.1 ?
C8 C9 H9B . . 109.1 ?
H9A C9 H9B . . 107.9 ?
C9 C10 C11 . . 111.1(4) ?
C9 C10 H10A . . 109.4 ?
C11 C10 H10A . . 109.4 ?
C9 C10 H10B . . 109.4 ?
C11 C10 H10B . . 109.4 ?
H10A C10 H10B . . 108.0 ?
C10 C11 C12 . . 111.5(4) ?
C10 C11 H11A . . 109.3 ?
C12 C11 H11A . . 109.3 ?
C10 C11 H11B . . 109.3 ?
C12 C11 H11B . . 109.3 ?
H11A C11 H11B . . 108.0 ?
C11 C12 C7 . . 110.5(3) ?
C11 C12 H12A . . 109.6 ?
C7 C12 H12A . . 109.6 ?
C11 C12 H12B . . 109.6 ?
C7 C12 H12B . . 109.6 ?
H12A C12 H12B . . 108.1 ?
P1 C13 P2 . . 96.75(17) ?
P1 C13 H13A . . 112.4 ?
P2 C13 H13A . . 112.4 ?
P1 C13 H13B . . 112.4 ?
P2 C13 H13B . . 112.4 ?
H13A C13 H13B . . 110.0 ?
C19 C14 C15 . . 110.7(3) ?
C19 C14 P2 . . 110.7(3) ?
C15 C14 P2 . . 116.4(3) ?
C19 C14 H14 . . 106.1 ?
C15 C14 H14 . . 106.1 ?
P2 C14 H14 . . 106.1 ?
C16 C15 C14 . . 110.3(4) ?
C16 C15 H15A . . 109.6 ?
C14 C15 H15A . . 109.6 ?
C16 C15 H15B . . 109.6 ?
C14 C15 H15B . . 109.6 ?
H15A C15 H15B . . 108.1 ?
C17 C16 C15 . . 112.2(5) ?
C17 C16 H16A . . 109.2 ?
C15 C16 H16A . . 109.2 ?
C17 C16 H16B . . 109.2 ?
C15 C16 H16B . . 109.2 ?
H16A C16 H16B . . 107.9 ?
C18 C17 C16 . . 111.2(4) ?
C18 C17 H17A . . 109.4 ?
C16 C17 H17A . . 109.4 ?
C18 C17 H17B . . 109.4 ?
C16 C17 H17B . . 109.4 ?
H17A C17 H17B . . 108.0 ?
C17 C18 C19 . . 111.4(4) ?
C17 C18 H18A . . 109.3 ?
C19 C18 H18A . . 109.3 ?
C17 C18 H18B . . 109.3 ?
C19 C18 H18B . . 109.3 ?
H18A C18 H18B . . 108.0 ?
C18 C19 C14 . . 110.7(4) ?
C18 C19 H19A . . 109.5 ?
C14 C19 H19A . . 109.5 ?
C18 C19 H19B . . 109.5 ?
C14 C19 H19B . . 109.5 ?
H19A C19 H19B . . 108.1 ?
C21 C20 C25 . . 109.9(4) ?
C21 C20 P2 . . 111.0(3) ?
C25 C20 P2 . . 114.5(3) ?
C21 C20 H20 . . 107.0 ?
C25 C20 H20 . . 107.0 ?
P2 C20 H20 . . 107.0 ?
C22 C21 C20 . . 110.1(4) ?
C22 C21 H21A . . 109.6 ?
C20 C21 H21A . . 109.6 ?
C22 C21 H21B . . 109.6 ?
C20 C21 H21B . . 109.6 ?
H21A C21 H21B . . 108.2 ?
C23 C22 C21 . . 112.2(4) ?
C23 C22 H22A . . 109.2 ?
C21 C22 H22A . . 109.2 ?
C23 C22 H22B . . 109.2 ?
C21 C22 H22B . . 109.2 ?
H22A C22 H22B . . 107.9 ?
C24 C23 C22 . . 111.1(4) ?
C24 C23 H23A . . 109.4 ?
C22 C23 H23A . . 109.4 ?
C24 C23 H23B . . 109.4 ?
C22 C23 H23B . . 109.4 ?
H23A C23 H23B . . 108.0 ?
C23 C24 C25 . . 111.8(4) ?
C23 C24 H24A . . 109.2 ?
C25 C24 H24A . . 109.2 ?
C23 C24 H24B . . 109.2 ?
C25 C24 H24B . . 109.2 ?
H24A C24 H24B . . 107.9 ?
C24 C25 C20 . . 109.9(4) ?
C24 C25 H25A . . 109.7 ?
C20 C25 H25A . . 109.7 ?
C24 C25 H25B . . 109.7 ?
C20 C25 H25B . . 109.7 ?
H25A C25 H25B . . 108.2 ?
O4 Cl1 O2 . . 113.4(4) ?
O4 Cl1 O3 . . 106.7(3) ?
O2 Cl1 O3 . . 107.7(4) ?
O4 Cl1 O1 . . 111.0(3) ?
O2 Cl1 O1 . . 109.0(3) ?
O3 Cl1 O1 . . 109.0(3) ?
C27 C26 Cl2 . . 107.9(9) ?
C27 C26 H26A . . 110.1 ?
Cl2 C26 H26A . . 110.1 ?
C27 C26 H26B . . 110.1 ?
Cl2 C26 H26B . . 110.1 ?
H26A C26 H26B . . 108.4 ?
C26 C27 Cl3 . . 107.2(9) ?
C26 C27 H27A . . 110.3 ?
Cl3 C27 H27A . . 110.3 ?
C26 C27 H27B . . 110.3 ?
Cl3 C27 H27B . . 110.3 ?
H27A C27 H27B . . 108.5 ?
Cl2' C26' C27' . . 114(3) ?
Cl2' C26' H26C . . 108.7 ?
C27' C26' H26C . . 108.7 ?
Cl2' C26' H26D . . 108.7 ?
C27' C26' H26D . . 108.7 ?
H26C C26' H26D . . 107.6 ?
C26' C27' Cl3' . . 122(3) ?
C26' C27' H27C . . 106.8 ?
Cl3' C27' H27C . . 106.8 ?
C26' C27' H27D . . 106.8 ?
Cl3' C27' H27D . . 106.8 ?
H27C C27' H27D . . 106.7 ?
C28' Cl4 C28 . . 29.5(6) ?
C29 C28 Cl4 . . 109.5(10) ?
C29 C28 H28A . . 109.8 ?
Cl4 C28 H28A . . 109.8 ?
C29 C28 H28B . . 109.8 ?
Cl4 C28 H28B . . 109.8 ?
H28A C28 H28B . . 108.2 ?
C28 C29 Cl5 . . 102.7(9) ?
C28 C29 H29A . . 111.2 ?
Cl5 C29 H29A . . 111.2 ?
C28 C29 H29B . . 111.2 ?
Cl5 C29 H29B . . 111.2 ?
H29A C29 H29B . . 109.1 ?
C29' C28' Cl4 . . 122.6(14) ?
C29' C28' H28C . . 106.7 ?
Cl4 C28' H28C . . 106.7 ?
C29' C28' H28D . . 106.7 ?
Cl4 C28' H28D . . 106.7 ?
H28C C28' H28D . . 106.6 ?
C28' C29' Cl5' . . 111.2(15) ?
C28' C29' H29C . . 109.4 ?
Cl5' C29' H29C . . 109.4 ?
C28' C29' H29D . . 109.4 ?
Cl5' C29' H29D . . 109.4 ?
H29C C29' H29D . . 108.0 ?

loop_
_geom_bond_atom_site_label_1
_geom_bond_atom_site_label_2
_geom_bond_site_symmetry_2
_geom_bond_distance
_geom_bond_publ_flag
Pt1 P1 2_756 2.3450(9) no
Pt1 P1 . 2.3451(9) no
Pt1 P2 . 2.3558(9) no
Pt1 P2 2_756 2.3558(9) no
P1 C1 . 1.835(4) ?
P1 C7 . 1.835(4) ?
P1 C13 . 1.839(4) ?
P2 C20 . 1.839(4) ?
P2 C13 . 1.843(4) ?
P2 C14 . 1.850(4) ?
C1 C6 . 1.529(5) ?
C1 C2 . 1.532(6) ?
C1 H1 . 0.9800 ?
C2 C3 . 1.526(6) ?
C2 H2A . 0.9700 ?
C2 H2B . 0.9700 ?
C3 C4 . 1.515(7) ?
C3 H3A . 0.9700 ?
C3 H3B . 0.9700 ?
C4 C5 . 1.513(7) ?
C4 H4A . 0.9700 ?
C4 H4B . 0.9700 ?
C5 C6 . 1.528(6) ?
C5 H5A . 0.9700 ?
C5 H5B . 0.9700 ?
C6 H6A . 0.9700 ?
C6 H6B . 0.9700 ?
C7 C8 . 1.525(5) ?
C7 C12 . 1.534(6) ?
C7 H7 . 0.9800 ?
C8 C9 . 1.530(6) ?
C8 H8A . 0.9700 ?
C8 H8B . 0.9700 ?
C9 C10 . 1.508(7) ?
C9 H9A . 0.9700 ?
C9 H9B . 0.9700 ?
C10 C11 . 1.516(7) ?
C10 H10A . 0.9700 ?
C10 H10B . 0.9700 ?
C11 C12 . 1.530(6) ?
C11 H11A . 0.9700 ?
C11 H11B . 0.9700 ?
C12 H12A . 0.9700 ?
C12 H12B . 0.9700 ?
C13 H13A . 0.9700 ?
C13 H13B . 0.9700 ?
C14 C19 . 1.540(6) ?
C14 C15 . 1.542(6) ?
C14 H14 . 0.9800 ?
C15 C16 . 1.530(7) ?
C15 H15A . 0.9700 ?
C15 H15B . 0.9700 ?
C16 C17 . 1.522(8) ?
C16 H16A . 0.9700 ?
C16 H16B . 0.9700 ?
C17 C18 . 1.513(8) ?
C17 H17A . 0.9700 ?
C17 H17B . 0.9700 ?
C18 C19 . 1.528(7) ?
C18 H18A . 0.9700 ?
C18 H18B . 0.9700 ?
C19 H19A . 0.9700 ?
C19 H19B . 0.9700 ?
C20 C21 . 1.538(6) ?
C20 C25 . 1.540(6) ?
C20 H20 . 0.9800 ?
C21 C22 . 1.526(6) ?
C21 H21A . 0.9700 ?
C21 H21B . 0.9700 ?
C22 C23 . 1.517(7) ?
C22 H22A . 0.9700 ?
C22 H22B . 0.9700 ?
C23 C24 . 1.514(8) ?
C23 H23A . 0.9700 ?
C23 H23B . 0.9700 ?
C24 C25 . 1.537(7) ?
C24 H24A . 0.9700 ?
C24 H24B . 0.9700 ?
C25 H25A . 0.9700 ?
C25 H25B . 0.9700 ?
Cl1 O4 . 1.405(5) ?
Cl1 O2 . 1.416(5) ?
Cl1 O3 . 1.418(4) ?
Cl1 O1 . 1.426(4) ?
Cl2 C26 . 1.809(10) ?
Cl3 C27 . 1.777(9) ?
C26 C27 . 1.494(10) ?
C26 H26A . 0.9700 ?
C26 H26B . 0.9700 ?
C27 H27A . 0.9700 ?
C27 H27B . 0.9700 ?
Cl2' C26' . 1.47(4) ?
Cl3' C27' . 1.79(2) ?
C26' C27' . 1.504(10) ?
C26' H26C . 0.9700 ?
C26' H26D . 0.9700 ?
C27' H27C . 0.9700 ?
C27' H27D . 0.9700 ?
Cl4 C28' . 1.752(15) ?
Cl4 C28 . 1.758(9) ?
Cl5 C29 . 1.825(9) ?
C28 C29 . 1.518(9) ?
C28 H28A . 0.9700 ?
C28 H28B . 0.9700 ?
C29 H29A . 0.9700 ?
C29 H29B . 0.9700 ?
Cl5' C29' . 1.84(2) ?
C28' C29' . 1.497(10) ?
C28' H28C . 0.9700 ?
C28' H28D . 0.9700 ?
C29' H29C . 0.9700 ?
C29' H29D . 0.9700 ?

loop_
_geom_hbond_atom_site_label_D
_geom_hbond_atom_site_label_H
_geom_hbond_atom_site_label_A
_geom_hbond_site_symmetry_A
_geom_hbond_distance_DH
_geom_hbond_distance_HA
_geom_hbond_distance_DA
_geom_hbond_angle_DHA
C7 H7 O2 . 0.98 2.56 3.502(7) 161
C13 H13B O3 2_656 0.97 2.38 3.346(8) 171
C27 H27A O1 . 0.97 2.54 3.421(19) 151

loop_
_geom_torsion_atom_site_label_1
_geom_torsion_atom_site_label_2
_geom_torsion_atom_site_label_3
_geom_torsion_atom_site_label_4
_geom_torsion_site_symmetry_1
_geom_torsion
P1 Pt1 P1 C1 2_756 100(13)
P2 Pt1 P1 C1 . 122.63(16)
P2 Pt1 P1 C1 2_756 -57.37(16)
P1 Pt1 P1 C7 2_756 -125(13)
P2 Pt1 P1 C7 . -102.77(15)
P2 Pt1 P1 C7 2_756 77.23(15)
P1 Pt1 P1 C13 2_756 -14(13)
P2 Pt1 P1 C13 . 8.61(12)
P2 Pt1 P1 C13 2_756 -171.39(12)
P1 Pt1 P2 C20 2_756 57.25(16)
P1 Pt1 P2 C20 . -122.75(16)
P2 Pt1 P2 C20 2_756 -72(9)
P1 Pt1 P2 C13 2_756 171.42(12)
P1 Pt1 P2 C13 . -8.58(12)
P2 Pt1 P2 C13 2_756 43(9)
P1 Pt1 P2 C14 2_756 -74.81(15)
P1 Pt1 P2 C14 . 105.19(15)
P2 Pt1 P2 C14 2_756 156(9)
C7 P1 C1 C6 . 57.1(3)
C13 P1 C1 C6 . -56.0(3)
Pt1 P1 C1 C6 . -163.3(2)
C7 P1 C1 C2 . -177.3(3)
C13 P1 C1 C2 . 69.6(3)
Pt1 P1 C1 C2 . -37.7(3)
C6 C1 C2 C3 . -56.3(5)
P1 C1 C2 C3 . 177.3(3)
C1 C2 C3 C4 . 56.2(6)
C2 C3 C4 C5 . -55.6(6)
C3 C4 C5 C6 . 55.1(6)
C4 C5 C6 C1 . -55.7(6)
C2 C1 C6 C5 . 56.1(5)
P1 C1 C6 C5 . -177.3(3)
C1 P1 C7 C8 . 57.7(3)
C13 P1 C7 C8 . 172.0(3)
Pt1 P1 C7 C8 . -82.5(3)
C1 P1 C7 C12 . -175.5(3)
C13 P1 C7 C12 . -61.2(3)
Pt1 P1 C7 C12 . 44.2(3)
C12 C7 C8 C9 . 55.1(5)
P1 C7 C8 C9 . -177.3(3)
C7 C8 C9 C10 . -55.0(5)
C8 C9 C10 C11 . 55.1(6)
C9 C10 C11 C12 . -55.6(5)
C10 C11 C12 C7 . 56.0(5)
C8 C7 C12 C11 . -55.9(4)
P1 C7 C12 C11 . 176.7(3)
C1 P1 C13 P2 . -134.88(17)
C7 P1 C13 P2 . 111.68(18)
Pt1 P1 C13 P2 . -10.54(15)
C20 P2 C13 P1 . 133.19(18)
C14 P2 C13 P1 . -108.93(19)
Pt1 P2 C13 P1 . 10.48(15)
C20 P2 C14 C19 . -44.5(3)
C13 P2 C14 C19 . -162.3(3)
Pt1 P2 C14 C19 . 92.3(3)
C20 P2 C14 C15 . 83.1(3)
C13 P2 C14 C15 . -34.8(4)
Pt1 P2 C14 C15 . -140.1(3)
C19 C14 C15 C16 . -55.3(5)
P2 C14 C15 C16 . 177.1(3)
C14 C15 C16 C17 . 55.1(6)
C15 C16 C17 C18 . -55.4(7)
C16 C17 C18 C19 . 55.9(7)
C17 C18 C19 C14 . -56.7(6)
C15 C14 C19 C18 . 56.4(5)
P2 C14 C19 C18 . -173.0(3)
C13 P2 C20 C21 . -64.1(3)
C14 P2 C20 C21 . 177.7(3)
Pt1 P2 C20 C21 . 42.4(3)
C13 P2 C20 C25 . 61.1(4)
C14 P2 C20 C25 . -57.2(4)
Pt1 P2 C20 C25 . 167.6(3)
C25 C20 C21 C22 . 57.8(5)
P2 C20 C21 C22 . -174.5(3)
C20 C21 C22 C23 . -56.6(5)
C21 C22 C23 C24 . 54.9(6)
C22 C23 C24 C25 . -54.8(6)
C23 C24 C25 C20 . 56.7(6)
C21 C20 C25 C24 . -57.8(5)
P2 C20 C25 C24 . 176.4(4)
Cl2 C26 C27 Cl3 . -173.7(10)
Cl2' C26' C27' Cl3' . 68(4)
C28' Cl4 C28 C29 . 44.8(12)
Cl4 C28 C29 Cl5 . 73.4(14)
C28 Cl4 C28' C29' . -49.6(17)
Cl4 C28' C29' Cl5' . -69(2)
